data_8107217
loop_
_publ_author_name
'Song, Zhi-Qiang'
'Hou, Ying-Jie'
'Sun, Hai-Yang'
'Zhong, Qi-Di'

_publ_section_title
;
 Crystal structure of 9-(t-butyl)-3,11-dihydro-6H-pyrazolo
 [1,5-a]pyrrolo[3&#x2032;,2&#x2032;:5,6]pyrido[4,3-d]pyrimidin-6-one
 hemihydrate, C30H32N10O3
;
_journal_issue 5
_journal_name_full 'Zeitschrift f\"ur Kristallographie - New Crystal Structures'
_journal_page_first 789
_journal_page_last 791
_journal_paper_doi 10.1515/ncrs-2022-0265
_journal_volume 237
_journal_year 2022
_chemical_formula_moiety '2(C15 H15 N5 O), H2 O'
_chemical_formula_sum 'C30 H32 N10 O3'
_chemical_formula_weight 580.65
_space_group_crystal_system monoclinic
_space_group_IT_number 14
_space_group_name_Hall '-P 2ybc'
_space_group_name_H-M_alt 'P 1 21/c 1'
_atom_sites_solution_hydrogens mixed
_cell_angle_alpha 90
_cell_angle_beta 113.001(3)
_cell_angle_gamma 90
_cell_formula_units_Z 4
_cell_length_a 10.447(2)
_cell_length_b 20.130(4)
_cell_length_c 14.772(3)
_cell_measurement_reflns_used 2323
_cell_measurement_temperature 296.15
_cell_measurement_theta_max 21.99
_cell_measurement_theta_min 2.35
_cell_volume 2859.5(10)
_computing_molecular_graphics 'Olex2 1.3 (Dolomanov et al., 2009)'
_computing_publication_material 'Olex2 1.3 (Dolomanov et al., 2009)'
_computing_structure_refinement 'SHELXL 2018/3 (Sheldrick, 2015)'
_computing_structure_solution 'SHELXT 2018/2 (Sheldrick, 2018)'
_diffrn_ambient_temperature 296.15
_diffrn_measured_fraction_theta_full 0.999
_diffrn_measured_fraction_theta_max 0.997
_diffrn_measurement_device_type 'Bruker APEX-II CCD'
_diffrn_measurement_method '\f and \w scans'
_diffrn_radiation_type MoK\a
_diffrn_radiation_wavelength 0.71073
_diffrn_reflns_av_R_equivalents 0.0496
_diffrn_reflns_av_unetI/netI 0.0607
_diffrn_reflns_Laue_measured_fraction_full 0.999
_diffrn_reflns_Laue_measured_fraction_max 0.997
_diffrn_reflns_limit_h_max 5
_diffrn_reflns_limit_h_min -13
_diffrn_reflns_limit_k_max 25
_diffrn_reflns_limit_k_min -24
_diffrn_reflns_limit_l_max 18
_diffrn_reflns_limit_l_min -18
_diffrn_reflns_number 16503
_diffrn_reflns_point_group_measured_fraction_full 0.999
_diffrn_reflns_point_group_measured_fraction_max 0.997
_diffrn_reflns_theta_full 25.242
_diffrn_reflns_theta_max 26.500
_diffrn_reflns_theta_min 1.807
_diffrn_standards_number 0
_exptl_absorpt_coefficient_mu 0.092
_exptl_absorpt_correction_type none
_exptl_crystal_colour 'metallic whiteish colourless'
_exptl_crystal_colour_lustre metallic
_exptl_crystal_colour_modifier whiteish
_exptl_crystal_colour_primary colourless
_exptl_crystal_density_diffrn 1.349
_exptl_crystal_description block
_exptl_crystal_F_000 1224
_exptl_crystal_size_max 0.18
_exptl_crystal_size_mid 0.15
_exptl_crystal_size_min 0.13
_refine_diff_density_max 0.283
_refine_diff_density_min -0.242
_refine_diff_density_rms 0.054
_refine_ls_extinction_coef 0.0042(8)
_refine_ls_extinction_expression Fc^*^=kFc[1+0.001xFc^2^\l^3^/sin(2\q)]^-1/4^
_refine_ls_extinction_method 'SHELXL-2018/3 (Sheldrick 2018)'
_refine_ls_goodness_of_fit_ref 1.057
_refine_ls_hydrogen_treatment mixed
_refine_ls_matrix_type full
_refine_ls_number_parameters 441
_refine_ls_number_reflns 5904
_refine_ls_number_restraints 60
_refine_ls_restrained_S_all 1.091
_refine_ls_R_factor_all 0.0966
_refine_ls_R_factor_gt 0.0556
_refine_ls_shift/su_max 0.001
_refine_ls_shift/su_mean 0.000
_refine_ls_structure_factor_coef Fsqd
_refine_ls_weighting_details 'w=1/[\s^2^(Fo^2^)+(0.0781P)^2^+0.0509P] where P=(Fo^2^+2Fc^2^)/3'
_refine_ls_weighting_scheme calc
_refine_ls_wR_factor_gt 0.1430
_refine_ls_wR_factor_ref 0.1663
_reflns_Friedel_coverage 0.000
_reflns_Friedel_fraction_full .
_reflns_Friedel_fraction_max .
_reflns_number_gt 3552
_reflns_number_total 5904
_reflns_threshold_expression 'I > 2\s(I)'
_cod_data_source_file suppl_j_ncrs-2022-0265_suppl.cif
_cod_data_source_block k6-1
_cod_original_cell_volume 2859.7(10)
_cod_database_code 8107217
_shelx_space_group_comment
;
The symmetry employed for this shelxl refinement is uniquely defined
by the following loop, which should always be used as a source of
symmetry information in preference to the above space-group names.
They are only intended as comments.
;
_olex2_refinement_description
;
1. Fixed Uiso
 At 1.2 times of:
  All C(H) groups, All N(H) groups
 At 1.5 times of:
  All C(H,H,H) groups, All O(H,H) groups
2. Uiso/Uaniso restraints and constraints
C27 \\sim C30A \\sim C27 \\sim C28A \\sim C27 \\sim C29B \\sim C27 \\sim C29A
\\sim C27 \\sim C28B \\sim C27 \\sim C30B: within 1.7A with sigma of 0.01 and
sigma for terminal atoms of 0.02 within 1.7A
3. Others
 Sof(C30B)=Sof(H30D)=Sof(H30E)=Sof(H30F)=Sof(C29B)=Sof(H29D)=Sof(H29E)=
 Sof(H29F)=Sof(C28B)=Sof(H28D)=Sof(H28E)=Sof(H28F)=1-FVAR(1)
 Sof(C28A)=Sof(H28A)=Sof(H28B)=Sof(H28C)=Sof(C30A)=Sof(H30A)=Sof(H30B)=
 Sof(H30C)=Sof(C29A)=Sof(H29A)=Sof(H29B)=Sof(H29C)=FVAR(1)
4.a Riding coordinates:
 O3(H3A,H3B), C29B(H29D,H29E,H29F)
4.b Aromatic/amide H refined with riding coordinates:
 N3(H3), N1(H1), C10(H10), C2(H2), C1(H1A), C5(H5), N6(H6), C16(H16)
4.c Idealised Me refined as rotating group:
 C13(H13A,H13B,H13C), C15(H15A,H15B,H15C), C14(H14A,H14B,H14C), C28A(H28A,H28B,
 H28C), C30A(H30A,H30B,H30C), C29A(H29A,H29B,H29C), C30B(H30D,H30E,H30F),
 C28B(H28D,H28E,H28F)
;
_olex2_submission_special_instructions 'No special instructions were received'

loop_
_space_group_symop_operation_xyz
'x, y, z'
'-x, y+1/2, -z+1/2'
'-x, -y, -z'
'x, -y-1/2, z-1/2'

loop_
_atom_site_label
_atom_site_type_symbol
_atom_site_fract_x
_atom_site_fract_y
_atom_site_fract_z
_atom_site_U_iso_or_equiv
_atom_site_adp_type
_atom_site_occupancy
_atom_site_site_symmetry_order
_atom_site_calc_flag
_atom_site_refinement_flags_posn
_atom_site_refinement_flags_adp
_atom_site_refinement_flags_occupancy
_atom_site_disorder_assembly
_atom_site_disorder_group
C1 C 0.9093(2) 0.93311(11) 0.76724(16) 0.0447(6) Uani 1 1 d . . . . .
H1A H 0.995356 0.946982 0.812694 0.054 Uiso 1 1 calc R U . . .
C2 C 0.8244(2) 0.88836(10) 0.78561(16) 0.0405(5) Uani 1 1 d . . . . .
H2 H 0.841525 0.866556 0.844711 0.049 Uiso 1 1 calc R U . . .
C3 C 0.7055(2) 0.88157(10) 0.69735(15) 0.0357(5) Uani 1 1 d . . . . .
C4 C 0.7251(2) 0.92348(10) 0.62811(15) 0.0406(5) Uani 1 1 d . . . . .
C5 C 0.5273(3) 0.89385(12) 0.50471(17) 0.0565(7) Uani 1 1 d . . . . .
H5 H 0.465090 0.897077 0.439506 0.068 Uiso 1 1 calc R U . . .
C6 C 0.4929(2) 0.84959(10) 0.56547(15) 0.0405(6) Uani 1 1 d . . . . .
C7 C 0.5830(2) 0.84369(10) 0.66482(14) 0.0338(5) Uani 1 1 d . . . . .
C8 C 0.3703(3) 0.80853(11) 0.52296(16) 0.0468(6) Uani 1 1 d . . . . .
C9 C 0.4391(2) 0.76006(10) 0.68822(14) 0.0348(5) Uani 1 1 d . . . . .
C10 C 0.3928(2) 0.70872(10) 0.72622(16) 0.0422(6) Uani 1 1 d . . . . .
H10 H 0.428050 0.694095 0.791093 0.051 Uiso 1 1 calc R U . . .
C11 C 0.2796(2) 0.68216(10) 0.64636(15) 0.0390(5) Uani 1 1 d . . . . .
C12 C 0.2007(2) 0.61909(11) 0.64614(16) 0.0448(6) Uani 1 1 d . . . . .
C13 C 0.1291(3) 0.62573(12) 0.71787(18) 0.0533(7) Uani 1 1 d . . . . .
H13A H 0.074538 0.586705 0.714379 0.080 Uiso 1 1 calc R U . . .
H13B H 0.069629 0.664042 0.700969 0.080 Uiso 1 1 calc R U . . .
H13C H 0.197930 0.630640 0.783479 0.080 Uiso 1 1 calc R U . . .
C14 C 0.0935(3) 0.60425(16) 0.5439(2) 0.0836(11) Uani 1 1 d . . . . .
H14A H 0.045125 0.563985 0.545449 0.125 Uiso 1 1 calc R U . . .
H14B H 0.139195 0.599134 0.499210 0.125 Uiso 1 1 calc R U . . .
H14C H 0.028223 0.640261 0.522415 0.125 Uiso 1 1 calc R U . . .
C15 C 0.3070(3) 0.56253(12) 0.6819(2) 0.0743(9) Uani 1 1 d . . . . .
H15A H 0.374862 0.572998 0.746091 0.111 Uiso 1 1 calc R U . . .
H15B H 0.352344 0.557101 0.637020 0.111 Uiso 1 1 calc R U . . .
H15C H 0.260189 0.522052 0.684914 0.111 Uiso 1 1 calc R U . . .
C16 C 1.3056(3) 0.96265(13) 0.68488(18) 0.0594(7) Uani 1 1 d . . . . .
H16 H 1.381316 0.981722 0.735126 0.071 Uiso 1 1 calc R U . . .
C17 C 1.2237(3) 0.91382(13) 0.69746(19) 0.0529(7) Uani 1 1 d . . . . .
H17 H 1.231(2) 0.8944(11) 0.7545(18) 0.053(7) Uiso 1 1 d . . . . .
C18 C 1.1228(2) 0.89875(10) 0.60212(15) 0.0375(5) Uani 1 1 d . . . . .
C19 C 1.1494(2) 0.94113(10) 0.53594(16) 0.0400(5) Uani 1 1 d . . . . .
C20 C 0.9793(3) 0.90075(12) 0.40211(17) 0.0459(6) Uani 1 1 d . . . . .
H20 H 0.930(2) 0.9003(11) 0.3294(18) 0.062(7) Uiso 1 1 d . . . . .
C21 C 0.9410(2) 0.85458(10) 0.45924(15) 0.0385(5) Uani 1 1 d . . . . .
C22 C 1.0123(2) 0.85388(10) 0.56187(15) 0.0346(5) Uani 1 1 d . . . . .
C23 C 0.8327(2) 0.80734(11) 0.40892(15) 0.0431(6) Uani 1 1 d . . . . .
C24 C 0.8681(2) 0.76590(10) 0.57415(14) 0.0324(5) Uani 1 1 d . . . . .
C25 C 0.8088(2) 0.71718(10) 0.60892(16) 0.0375(5) Uani 1 1 d . . . . .
H25 H 0.830(2) 0.7079(10) 0.6788(16) 0.046(6) Uiso 1 1 d . . . . .
C26 C 0.7142(2) 0.68506(10) 0.52384(15) 0.0353(5) Uani 1 1 d . . . . .
C27 C 0.6283(2) 0.62407(11) 0.51898(15) 0.0425(6) Uani 1 1 d . U . . .
C28A C 0.6427(11) 0.6027(5) 0.6188(5) 0.106(4) Uani 0.552(6) 1 d . U P A 1
H28A H 0.736789 0.589035 0.655868 0.159 Uiso 0.552(6) 1 calc R U P A 1
H28B H 0.580903 0.566256 0.613326 0.159 Uiso 0.552(6) 1 calc R U P A 1
H28C H 0.619710 0.639123 0.651696 0.159 Uiso 0.552(6) 1 calc R U P A 1
C28B C 0.5671(12) 0.6251(7) 0.5902(9) 0.103(4) Uani 0.448(6) 1 d . U P A 2
H28D H 0.637203 0.635369 0.653724 0.154 Uiso 0.448(6) 1 calc R U P A 2
H28E H 0.527536 0.582439 0.592389 0.154 Uiso 0.448(6) 1 calc R U P A 2
H28F H 0.495559 0.658365 0.572422 0.154 Uiso 0.448(6) 1 calc R U P A 2
C29A C 0.4703(6) 0.6440(4) 0.4625(7) 0.099(3) Uani 0.552(6) 1 d . U P A 1
H29A H 0.413349 0.604934 0.449854 0.148 Uiso 0.552(6) 1 calc R U P A 1
H29B H 0.458266 0.664983 0.401348 0.148 Uiso 0.552(6) 1 calc R U P A 1
H29C H 0.443401 0.674335 0.502149 0.148 Uiso 0.552(6) 1 calc R U P A 1
C29B C 0.5347(11) 0.6070(5) 0.4179(6) 0.104(4) Uani 0.448(6) 1 d . U P A 2
H29D H 0.496844 0.563419 0.417048 0.156 Uiso 0.448(6) 1 d R U P A 2
H29E H 0.460594 0.638889 0.395778 0.156 Uiso 0.448(6) 1 d R U P A 2
H29F H 0.584224 0.607859 0.375188 0.156 Uiso 0.448(6) 1 d R U P A 2
C30A C 0.6579(9) 0.5726(3) 0.4614(7) 0.090(2) Uani 0.552(6) 1 d . U P A 1
H30A H 0.631377 0.587693 0.394892 0.135 Uiso 0.552(6) 1 calc R U P A 1
H30B H 0.606333 0.533314 0.462167 0.135 Uiso 0.552(6) 1 calc R U P A 1
H30C H 0.755562 0.562831 0.489030 0.135 Uiso 0.552(6) 1 calc R U P A 1
C30B C 0.7386(8) 0.5631(3) 0.5540(9) 0.096(3) Uani 0.448(6) 1 d . U P A 2
H30D H 0.792391 0.562046 0.514128 0.144 Uiso 0.448(6) 1 calc R U P A 2
H30E H 0.689240 0.521905 0.546947 0.144 Uiso 0.448(6) 1 calc R U P A 2
H30F H 0.799484 0.569198 0.621662 0.144 Uiso 0.448(6) 1 calc R U P A 2
N1 N 0.8491(2) 0.95452(9) 0.67206(13) 0.0452(5) Uani 1 1 d . . . . .
H1 H 0.884081 0.982923 0.644678 0.054 Uiso 1 1 calc R U . . .
N2 N 0.6398(2) 0.93116(10) 0.53200(14) 0.0545(6) Uani 1 1 d . . . . .
N3 N 0.55128(18) 0.80141(8) 0.72508(12) 0.0371(4) Uani 1 1 d . . . . .
H3 H 0.602441 0.800761 0.786961 0.044 Uiso 1 1 calc R U . . .
N4 N 0.35224(19) 0.76509(8) 0.59052(12) 0.0403(5) Uani 1 1 d . . . . .
N5 N 0.2520(2) 0.71599(9) 0.56403(13) 0.0450(5) Uani 1 1 d . . . . .
N6 N 1.2604(2) 0.97955(10) 0.58755(14) 0.0526(6) Uani 1 1 d . . . . .
H6 H 1.296418 1.009522 0.563289 0.063 Uiso 1 1 calc R U . . .
N7 N 1.0797(2) 0.94471(9) 0.43773(13) 0.0464(5) Uani 1 1 d . . . . .
N8 N 0.97254(19) 0.81096(8) 0.61764(13) 0.0377(5) Uani 1 1 d . . . . .
H8 H 1.017(2) 0.8088(10) 0.6828(16) 0.046(7) Uiso 1 1 d . . . . .
N9 N 0.80704(19) 0.76369(8) 0.47332(12) 0.0372(5) Uani 1 1 d . . . . .
N10 N 0.71097(19) 0.71314(8) 0.44169(12) 0.0395(5) Uani 1 1 d . . . . .
O1 O 0.2909(2) 0.80857(9) 0.43710(12) 0.0740(6) Uani 1 1 d . . . . .
O2 O 0.7678(2) 0.80251(9) 0.32083(11) 0.0683(6) Uani 1 1 d . . . . .
O3 O 0.1075(2) 0.70990(10) 0.32388(12) 0.0819(7) Uani 1 1 d . . . . .
H3A H 0.134034 0.687827 0.380827 0.123 Uiso 1 1 d R U . . .
H3B H 0.165584 0.744077 0.334967 0.123 Uiso 1 1 d R U . . .

loop_
_atom_site_aniso_label
_atom_site_aniso_U_11
_atom_site_aniso_U_22
_atom_site_aniso_U_33
_atom_site_aniso_U_23
_atom_site_aniso_U_13
_atom_site_aniso_U_12
N3 0.0426(11) 0.0370(10) 0.0259(9) 0.0048(7) 0.0073(8) -0.0059(9)
N4 0.0430(11) 0.0362(10) 0.0328(10) 0.0018(8) 0.0052(9) -0.0100(9)
N1 0.0499(12) 0.0416(11) 0.0443(11) -0.0008(9) 0.0188(10) -0.0103(10)
N5 0.0480(12) 0.0426(11) 0.0387(11) -0.0015(8) 0.0108(9) -0.0125(9)
O1 0.0848(14) 0.0763(13) 0.0323(10) 0.0119(8) -0.0082(9) -0.0320(11)
O3 0.1063(17) 0.0829(13) 0.0414(11) -0.0049(9) 0.0123(11) -0.0403(13)
N2 0.0675(14) 0.0522(12) 0.0383(11) 0.0058(9) 0.0147(11) -0.0186(11)
C9 0.0401(12) 0.0322(11) 0.0281(11) 0.0000(8) 0.0090(10) -0.0022(10)
C7 0.0406(12) 0.0290(11) 0.0295(11) 0.0019(8) 0.0112(10) 0.0010(10)
C3 0.0437(13) 0.0304(11) 0.0313(11) 0.0009(8) 0.0128(10) -0.0012(10)
C11 0.0434(13) 0.0377(12) 0.0361(12) -0.0036(9) 0.0158(11) -0.0044(10)
C4 0.0485(14) 0.0367(12) 0.0347(12) 0.0018(9) 0.0142(11) -0.0028(11)
C10 0.0515(14) 0.0418(12) 0.0300(12) 0.0029(9) 0.0123(10) -0.0076(11)
C2 0.0422(13) 0.0385(12) 0.0357(12) 0.0041(9) 0.0096(11) 0.0003(10)
C6 0.0484(14) 0.0379(12) 0.0296(12) 0.0023(9) 0.0093(10) -0.0074(11)
C1 0.0407(13) 0.0447(13) 0.0434(14) 0.0010(10) 0.0107(11) -0.0020(11)
C12 0.0527(15) 0.0426(13) 0.0417(13) -0.0053(10) 0.0213(12) -0.0125(12)
C8 0.0545(15) 0.0445(13) 0.0305(13) 0.0071(10) 0.0047(12) -0.0071(12)
C5 0.0706(18) 0.0548(15) 0.0324(13) 0.0055(11) 0.0073(12) -0.0190(14)
C13 0.0573(16) 0.0515(15) 0.0563(16) -0.0024(12) 0.0278(13) -0.0044(13)
C15 0.083(2) 0.0368(14) 0.126(3) -0.0032(15) 0.065(2) -0.0080(15)
C14 0.105(3) 0.089(2) 0.0543(17) -0.0220(15) 0.0288(17) -0.060(2)
N10 0.0470(11) 0.0372(10) 0.0316(10) -0.0049(8) 0.0126(9) -0.0134(9)
N7 0.0522(12) 0.0465(11) 0.0387(11) 0.0027(9) 0.0157(10) -0.0128(10)
N8 0.0441(11) 0.0384(10) 0.0250(10) -0.0004(8) 0.0075(9) -0.0094(9)
O2 0.0876(14) 0.0809(13) 0.0235(9) 0.0006(8) 0.0076(9) -0.0395(11)
N9 0.0452(11) 0.0354(10) 0.0272(10) -0.0026(7) 0.0100(8) -0.0113(9)
C20 0.0540(15) 0.0475(14) 0.0342(13) 0.0020(10) 0.0152(12) -0.0117(12)
C23 0.0540(15) 0.0441(13) 0.0294(12) 0.0016(9) 0.0144(11) -0.0101(11)
C24 0.0379(12) 0.0322(11) 0.0254(11) -0.0028(8) 0.0106(9) -0.0033(9)
C18 0.0410(13) 0.0371(12) 0.0322(12) -0.0004(9) 0.0120(10) -0.0068(10)
C27 0.0500(14) 0.0441(13) 0.0363(12) -0.0055(10) 0.0202(11) -0.0138(11)
C19 0.0428(13) 0.0373(12) 0.0386(13) -0.0007(9) 0.0144(11) -0.0067(10)
C26 0.0411(12) 0.0360(11) 0.0307(11) -0.0021(9) 0.0160(10) -0.0038(10)
C22 0.0411(13) 0.0324(11) 0.0304(11) 0.0016(9) 0.0140(10) -0.0011(10)
N6 0.0540(13) 0.0519(12) 0.0466(12) 0.0008(9) 0.0138(10) -0.0203(10)
C25 0.0459(13) 0.0355(11) 0.0291(12) -0.0017(9) 0.0125(10) -0.0059(10)
C21 0.0466(13) 0.0361(11) 0.0304(12) -0.0008(9) 0.0127(10) -0.0072(10)
C17 0.0542(16) 0.0585(16) 0.0381(14) 0.0015(12) 0.0094(12) -0.0157(13)
C16 0.0561(16) 0.0651(17) 0.0443(15) -0.0055(12) 0.0059(13) -0.0254(14)
C28A 0.150(9) 0.109(7) 0.039(3) 0.014(3) 0.015(5) -0.089(7)
C30A 0.127(6) 0.052(3) 0.132(6) -0.042(4) 0.095(5) -0.039(4)
C29A 0.043(3) 0.077(4) 0.161(7) 0.025(4) 0.023(4) -0.013(3)
C30B 0.076(5) 0.041(4) 0.165(8) 0.007(5) 0.040(5) -0.009(4)
C29B 0.114(7) 0.091(6) 0.068(5) 0.003(4) -0.005(5) -0.069(6)
C28B 0.118(8) 0.107(8) 0.124(9) -0.051(7) 0.092(7) -0.067(6)

loop_
_atom_type_symbol
_atom_type_description
_atom_type_scat_dispersion_real
_atom_type_scat_dispersion_imag
_atom_type_scat_source
C C 0.0033 0.0016 'International Tables Vol C Tables 4.2.6.8 and 6.1.1.4'
H H 0.0000 0.0000 'International Tables Vol C Tables 4.2.6.8 and 6.1.1.4'
N N 0.0061 0.0033 'International Tables Vol C Tables 4.2.6.8 and 6.1.1.4'
O O 0.0106 0.0060 'International Tables Vol C Tables 4.2.6.8 and 6.1.1.4'

loop_
_geom_angle_atom_site_label_1
_geom_angle_atom_site_label_2
_geom_angle_atom_site_label_3
_geom_angle
_geom_angle_site_symmetry_1
_geom_angle_site_symmetry_3
C9 N3 H3 119.7 . .
C7 N3 H3 119.7 . .
C7 N3 C9 120.68(17) . .
N5 N4 C8 123.10(17) . .
C9 N4 N5 111.15(16) . .
C9 N4 C8 125.37(18) . .
C4 N1 H1 125.7 . .
C4 N1 C1 108.51(19) . .
C1 N1 H1 125.7 . .
C11 N5 N4 103.85(17) . .
H3A O3 H3B 105.8 . .
C5 N2 C4 113.39(19) . .
N3 C9 N4 119.00(18) . .
C10 C9 N3 133.69(19) . .
C10 C9 N4 107.19(18) . .
N3 C7 C3 122.53(18) . .
N3 C7 C6 119.99(19) . .
C3 C7 C6 117.46(19) . .
C7 C3 C2 136.4(2) . .
C4 C3 C7 116.81(19) . .
C4 C3 C2 106.76(19) . .
N5 C11 C10 112.57(19) . .
N5 C11 C12 120.48(19) . .
C10 C11 C12 126.76(19) . .
N1 C4 N2 124.2(2) . .
N1 C4 C3 108.26(19) . .
N2 C4 C3 127.5(2) . .
C9 C10 C11 105.17(19) . .
C9 C10 H10 127.4 . .
C11 C10 H10 127.4 . .
C3 C2 H2 126.7 . .
C1 C2 C3 106.63(19) . .
C1 C2 H2 126.7 . .
C7 C6 C8 121.60(19) . .
C7 C6 C5 119.0(2) . .
C5 C6 C8 119.25(19) . .
N1 C1 H1A 125.1 . .
C2 C1 N1 109.8(2) . .
C2 C1 H1A 125.1 . .
C11 C12 C13 109.87(18) . .
C11 C12 C15 107.60(19) . .
C11 C12 C14 110.9(2) . .
C13 C12 C15 108.2(2) . .
C14 C12 C13 109.7(2) . .
C14 C12 C15 110.5(2) . .
N4 C8 C6 113.11(18) . .
O1 C8 N4 121.3(2) . .
O1 C8 C6 125.5(2) . .
N2 C5 C6 125.8(2) . .
N2 C5 H5 117.1 . .
C6 C5 H5 117.1 . .
C12 C13 H13A 109.5 . .
C12 C13 H13B 109.5 . .
C12 C13 H13C 109.5 . .
H13A C13 H13B 109.5 . .
H13A C13 H13C 109.5 . .
H13B C13 H13C 109.5 . .
C12 C15 H15A 109.5 . .
C12 C15 H15B 109.5 . .
C12 C15 H15C 109.5 . .
H15A C15 H15B 109.5 . .
H15A C15 H15C 109.5 . .
H15B C15 H15C 109.5 . .
C12 C14 H14A 109.5 . .
C12 C14 H14B 109.5 . .
C12 C14 H14C 109.5 . .
H14A C14 H14B 109.5 . .
H14A C14 H14C 109.5 . .
H14B C14 H14C 109.5 . .
C26 N10 N9 104.47(16) . .
C20 N7 C19 113.96(19) . .
C24 N8 H8 117.0(14) . .
C22 N8 C24 120.66(18) . .
C22 N8 H8 122.2(14) . .
N10 N9 C23 122.87(16) . .
C24 N9 N10 111.13(16) . .
C24 N9 C23 125.97(17) . .
N7 C20 C21 124.8(2) . .
N7 C20 H20 115.8(14) . .
C21 C20 H20 119.3(14) . .
O2 C23 N9 120.3(2) . .
O2 C23 C21 127.0(2) . .
N9 C23 C21 112.62(18) . .
N8 C24 N9 118.52(18) . .
C25 C24 N8 134.06(19) . .
C25 C24 N9 107.35(17) . .
C19 C18 C17 106.7(2) . .
C22 C18 C19 116.74(19) . .
C22 C18 C17 136.5(2) . .
C26 C27 C29A 107.3(3) . .
C26 C27 C30B 105.4(3) . .
C28A C27 C26 111.2(4) . .
C28A C27 C29A 106.1(5) . .
C30A C27 C26 110.5(3) . .
C30A C27 C28A 114.5(5) . .
C30A C27 C29A 106.9(5) . .
C29B C27 C26 112.7(3) . .
C29B C27 C30B 104.7(5) . .
C28B C27 C26 112.5(5) . .
C28B C27 C30B 104.1(6) . .
C28B C27 C29B 116.1(6) . .
N7 C19 C18 127.7(2) . .
N7 C19 N6 124.0(2) . .
N6 C19 C18 108.28(19) . .
N10 C26 C27 120.13(18) . .
N10 C26 C25 112.15(19) . .
C25 C26 C27 127.66(19) . .
N8 C22 C18 123.08(19) . .
N8 C22 C21 119.97(19) . .
C18 C22 C21 116.95(19) . .
C19 N6 H6 125.7 . .
C19 N6 C16 108.5(2) . .
C16 N6 H6 125.7 . .
C24 C25 C26 104.86(19) . .
C24 C25 H25 125.5(13) . .
C26 C25 H25 129.6(13) . .
C20 C21 C23 118.29(19) . .
C22 C21 C20 119.8(2) . .
C22 C21 C23 121.90(19) . .
C18 C17 H17 126.3(16) . .
C16 C17 C18 106.3(2) . .
C16 C17 H17 127.5(15) . .
N6 C16 H16 124.9 . .
C17 C16 N6 110.2(2) . .
C17 C16 H16 124.9 . .
C27 C28A H28A 109.5 . .
C27 C28A H28B 109.5 . .
C27 C28A H28C 109.5 . .
H28A C28A H28B 109.5 . .
H28A C28A H28C 109.5 . .
H28B C28A H28C 109.5 . .
C27 C30A H30A 109.5 . .
C27 C30A H30B 109.5 . .
C27 C30A H30C 109.5 . .
H30A C30A H30B 109.5 . .
H30A C30A H30C 109.5 . .
H30B C30A H30C 109.5 . .
C27 C29A H29A 109.5 . .
C27 C29A H29B 109.5 . .
C27 C29A H29C 109.5 . .
H29A C29A H29B 109.5 . .
H29A C29A H29C 109.5 . .
H29B C29A H29C 109.5 . .
C27 C30B H30D 109.5 . .
C27 C30B H30E 109.5 . .
C27 C30B H30F 109.5 . .
H30D C30B H30E 109.5 . .
H30D C30B H30F 109.5 . .
H30E C30B H30F 109.5 . .
C27 C29B H29D 109.5 . .
C27 C29B H29E 108.5 . .
C27 C29B H29F 110.4 . .
H29D C29B H29E 109.5 . .
H29D C29B H29F 109.5 . .
H29E C29B H29F 109.5 . .
C27 C28B H28D 109.5 . .
C27 C28B H28E 109.5 . .
C27 C28B H28F 109.5 . .
H28D C28B H28E 109.5 . .
H28D C28B H28F 109.5 . .
H28E C28B H28F 109.5 . .

loop_
_geom_bond_atom_site_label_1
_geom_bond_atom_site_label_2
_geom_bond_distance
_geom_bond_site_symmetry_2
N3 H3 0.8600 .
N3 C9 1.366(3) .
N3 C7 1.363(3) .
N4 N5 1.380(2) .
N4 C9 1.376(3) .
N4 C8 1.394(3) .
N1 H1 0.8600 .
N1 C4 1.354(3) .
N1 C1 1.366(3) .
N5 C11 1.324(3) .
O1 C8 1.214(2) .
O3 H3A 0.8943 .
O3 H3B 0.8893 .
N2 C4 1.358(3) .
N2 C5 1.319(3) .
C9 C10 1.352(3) .
C7 C3 1.403(3) .
C7 C6 1.405(3) .
C3 C4 1.401(3) .
C3 C2 1.413(3) .
C11 C10 1.409(3) .
C11 C12 1.513(3) .
C10 H10 0.9300 .
C2 H2 0.9300 .
C2 C1 1.364(3) .
C6 C8 1.445(3) .
C6 C5 1.408(3) .
C1 H1A 0.9300 .
C12 C13 1.523(3) .
C12 C15 1.533(3) .
C12 C14 1.517(3) .
C5 H5 0.9300 .
C13 H13A 0.9600 .
C13 H13B 0.9600 .
C13 H13C 0.9600 .
C15 H15A 0.9600 .
C15 H15B 0.9600 .
C15 H15C 0.9600 .
C14 H14A 0.9600 .
C14 H14B 0.9600 .
C14 H14C 0.9600 .
N10 N9 1.376(2) .
N10 C26 1.327(3) .
N7 C20 1.314(3) .
N7 C19 1.347(3) .
N8 C24 1.370(3) .
N8 C22 1.366(3) .
N8 H8 0.89(2) .
O2 C23 1.214(2) .
N9 C23 1.396(3) .
N9 C24 1.373(2) .
C20 C21 1.415(3) .
C20 H20 0.99(2) .
C23 C21 1.442(3) .
C24 C25 1.364(3) .
C18 C19 1.405(3) .
C18 C22 1.402(3) .
C18 C17 1.423(3) .
C27 C26 1.506(3) .
C27 C28A 1.486(8) .
C27 C30A 1.448(6) .
C27 C29A 1.583(6) .
C27 C30B 1.625(8) .
C27 C29B 1.470(7) .
C27 C28B 1.429(11) .
C19 N6 1.354(3) .
C26 C25 1.415(3) .
C22 C21 1.404(3) .
N6 H6 0.8600 .
N6 C16 1.369(3) .
C25 H25 0.99(2) .
C17 C16 1.363(3) .
C17 H17 0.90(2) .
C16 H16 0.9300 .
C28A H28A 0.9600 .
C28A H28B 0.9600 .
C28A H28C 0.9600 .
C30A H30A 0.9600 .
C30A H30B 0.9600 .
C30A H30C 0.9600 .
C29A H29A 0.9600 .
C29A H29B 0.9600 .
C29A H29C 0.9600 .
C30B H30D 0.9600 .
C30B H30E 0.9600 .
C30B H30F 0.9600 .
C29B H29D 0.9601 .
C29B H29E 0.9600 .
C29B H29F 0.9599 .
C28B H28D 0.9600 .
C28B H28E 0.9600 .
C28B H28F 0.9600 .

loop_
_geom_torsion_atom_site_label_1
_geom_torsion_atom_site_label_2
_geom_torsion_atom_site_label_3
_geom_torsion_atom_site_label_4
_geom_torsion
_geom_torsion_site_symmetry_1
_geom_torsion_site_symmetry_2
_geom_torsion_site_symmetry_3
_geom_torsion_site_symmetry_4
N3 C9 C10 C11 -173.3(2) . . . .
N3 C7 C3 C4 -179.54(19) . . . .
N3 C7 C3 C2 2.8(4) . . . .
N3 C7 C6 C8 -4.1(3) . . . .
N3 C7 C6 C5 179.6(2) . . . .
N4 N5 C11 C10 1.4(2) . . . .
N4 N5 C11 C12 -173.89(19) . . . .
N4 C9 C10 C11 2.4(2) . . . .
N5 N4 C9 N3 174.74(17) . . . .
N5 N4 C9 C10 -1.8(3) . . . .
N5 N4 C8 O1 5.6(4) . . . .
N5 N4 C8 C6 -172.1(2) . . . .
N5 C11 C10 C9 -2.5(3) . . . .
N5 C11 C12 C13 -122.2(2) . . . .
N5 C11 C12 C15 120.2(2) . . . .
N5 C11 C12 C14 -0.8(3) . . . .
C9 N3 C7 C3 -172.73(19) . . . .
C9 N3 C7 C6 6.0(3) . . . .
C9 N4 N5 C11 0.2(2) . . . .
C9 N4 C8 O1 177.8(2) . . . .
C9 N4 C8 C6 0.1(3) . . . .
C7 N3 C9 N4 -4.8(3) . . . .
C7 N3 C9 C10 170.6(2) . . . .
C7 C3 C4 N1 -178.66(18) . . . .
C7 C3 C4 N2 -1.0(3) . . . .
C7 C3 C2 C1 178.0(2) . . . .
C7 C6 C8 N4 1.1(3) . . . .
C7 C6 C8 O1 -176.6(2) . . . .
C7 C6 C5 N2 0.7(4) . . . .
C3 C7 C6 C8 174.6(2) . . . .
C3 C7 C6 C5 -1.6(3) . . . .
C3 C2 C1 N1 0.0(3) . . . .
C4 N1 C1 C2 -0.3(3) . . . .
C4 N2 C5 C6 0.1(4) . . . .
C4 C3 C2 C1 0.2(2) . . . .
C10 C11 C12 C13 63.2(3) . . . .
C10 C11 C12 C15 -54.3(3) . . . .
C10 C11 C12 C14 -175.3(2) . . . .
C2 C3 C4 N1 -0.4(2) . . . .
C2 C3 C4 N2 177.3(2) . . . .
C6 C7 C3 C4 1.7(3) . . . .
C6 C7 C3 C2 -175.9(2) . . . .
C1 N1 C4 N2 -177.3(2) . . . .
C1 N1 C4 C3 0.4(2) . . . .
C12 C11 C10 C9 172.4(2) . . . .
C8 N4 N5 C11 173.4(2) . . . .
C8 N4 C9 N3 1.7(3) . . . .
C8 N4 C9 C10 -174.8(2) . . . .
C8 C6 C5 N2 -175.6(2) . . . .
C5 N2 C4 N1 177.4(2) . . . .
C5 N2 C4 C3 0.1(4) . . . .
C5 C6 C8 N4 177.3(2) . . . .
C5 C6 C8 O1 -0.3(4) . . . .
N10 N9 C23 O2 1.1(3) . . . .
N10 N9 C23 C21 -178.02(18) . . . .
N10 N9 C24 N8 176.11(17) . . . .
N10 N9 C24 C25 -1.5(2) . . . .
N10 C26 C25 C24 -2.1(3) . . . .
N7 C20 C21 C23 -177.2(2) . . . .
N7 C20 C21 C22 0.1(4) . . . .
N7 C19 N6 C16 -179.7(2) . . . .
N8 C24 C25 C26 -175.0(2) . . . .
N8 C22 C21 C20 177.7(2) . . . .
N8 C22 C21 C23 -5.1(3) . . . .
O2 C23 C21 C20 -0.5(4) . . . .
O2 C23 C21 C22 -177.7(2) . . . .
N9 N10 C26 C27 -176.04(19) . . . .
N9 N10 C26 C25 1.2(2) . . . .
N9 C23 C21 C20 178.6(2) . . . .
N9 C23 C21 C22 1.3(3) . . . .
N9 C24 C25 C26 2.1(2) . . . .
C20 N7 C19 C18 -3.0(3) . . . .
C20 N7 C19 N6 177.0(2) . . . .
C23 N9 C24 N8 -5.9(3) . . . .
C23 N9 C24 C25 176.5(2) . . . .
C24 N8 C22 C18 -176.8(2) . . . .
C24 N8 C22 C21 3.5(3) . . . .
C24 N9 C23 O2 -176.7(2) . . . .
C24 N9 C23 C21 4.2(3) . . . .
C18 C19 N6 C16 0.2(3) . . . .
C18 C22 C21 C20 -2.0(3) . . . .
C18 C22 C21 C23 175.2(2) . . . .
C18 C17 C16 N6 0.9(3) . . . .
C27 C26 C25 C24 174.9(2) . . . .
C19 N7 C20 C21 2.3(3) . . . .
C19 C18 C22 N8 -178.3(2) . . . .
C19 C18 C22 C21 1.4(3) . . . .
C19 C18 C17 C16 -0.8(3) . . . .
C19 N6 C16 C17 -0.7(3) . . . .
C26 N10 N9 C23 -177.9(2) . . . .
C26 N10 N9 C24 0.2(2) . . . .
C22 N8 C24 N9 1.7(3) . . . .
C22 N8 C24 C25 178.5(2) . . . .
C22 C18 C19 N7 1.1(3) . . . .
C22 C18 C19 N6 -178.80(19) . . . .
C22 C18 C17 C16 178.1(3) . . . .
C17 C18 C19 N7 -179.7(2) . . . .
C17 C18 C19 N6 0.4(3) . . . .
C17 C18 C22 N8 2.8(4) . . . .
C17 C18 C22 C21 -177.4(3) . . . .
C28A C27 C26 N10 -177.5(5) . . . .
C28A C27 C26 C25 5.7(6) . . . .
C30A C27 C26 N10 54.2(5) . . . .
C30A C27 C26 C25 -122.6(5) . . . .
C29A C27 C26 N10 -62.0(5) . . . .
C29A C27 C26 C25 121.3(5) . . . .
C30B C27 C26 N10 106.8(5) . . . .
C30B C27 C26 C25 -69.9(5) . . . .
C29B C27 C26 N10 -6.8(7) . . . .
C29B C27 C26 C25 176.4(6) . . . .
C28B C27 C26 N10 -140.4(6) . . . .
C28B C27 C26 C25 42.8(7) . . . .
